data_4130915
loop_
_publ_author_name
'Zhao, Xiang'
'Bu, Xianhui'
'Nguyen, Edward T.'
'Zhai, Quan-Guo'
'Mao, Chengyu'
'Feng, Pingyun'

_publ_section_title
;
 Multivariable Modular Design of Pore Space Partition.
;
_journal_issue 46
_journal_name_full 'Journal of the American Chemical Society'
_journal_page_first 15102
_journal_page_last 15105
_journal_paper_doi 10.1021/jacs.6b07901
_journal_volume 138
_journal_year 2016
_chemical_formula_moiety 'C30 H18 Cl3 In5 N9 O16'
_chemical_formula_sum 'C30 H18 Cl3 In5 N9 O16'
_chemical_formula_weight 1440.98
_space_group_crystal_system hexagonal
_space_group_IT_number 194
_space_group_name_Hall '-P 6c 2c'
_space_group_name_H-M_alt 'P 63/m m c'
_atom_sites_solution_hydrogens geom
_audit_creation_method SHELXL-2014/6
_cell_angle_alpha 90
_cell_angle_beta 90
_cell_angle_gamma 120
_cell_formula_units_Z 2
_cell_length_a 13.873(4)
_cell_length_b 13.873(4)
_cell_length_c 18.455(7)
_cell_measurement_reflns_used 728
_cell_measurement_temperature 174(2)
_cell_measurement_theta_max 20.42
_cell_measurement_theta_min 2.21
_cell_volume 3076.0(17)
_computing_structure_refinement 'SHELXL-2014/6 (Sheldrick, 2014)'
_diffrn_ambient_temperature 174(2)
_diffrn_measured_fraction_theta_full 0.982
_diffrn_measured_fraction_theta_max 0.995
_diffrn_measurement_device_type 'Bruker SMART Apex diffractometer'
_diffrn_radiation_type MoK\a
_diffrn_radiation_wavelength 0.71073
_diffrn_reflns_av_R_equivalents 0.0995
_diffrn_reflns_av_unetI/netI 0.0581
_diffrn_reflns_Laue_measured_fraction_full 0.982
_diffrn_reflns_Laue_measured_fraction_max 0.995
_diffrn_reflns_limit_h_max 13
_diffrn_reflns_limit_h_min -13
_diffrn_reflns_limit_k_max 14
_diffrn_reflns_limit_k_min -15
_diffrn_reflns_limit_l_max 21
_diffrn_reflns_limit_l_min -17
_diffrn_reflns_number 9354
_diffrn_reflns_point_group_measured_fraction_full 0.982
_diffrn_reflns_point_group_measured_fraction_max 0.995
_diffrn_reflns_theta_full 25.242
_diffrn_reflns_theta_max 25.088
_diffrn_reflns_theta_min 1.695
_exptl_absorpt_coefficient_mu 2.031
_exptl_absorpt_correction_T_max 0.7452
_exptl_absorpt_correction_T_min 0.6397
_exptl_absorpt_correction_type multi-scan
_exptl_absorpt_process_details SADABS-2014/5
_exptl_crystal_colour colorless
_exptl_crystal_density_diffrn 1.556
_exptl_crystal_description block
_exptl_crystal_F_000 1370
_exptl_crystal_size_max 0.108
_exptl_crystal_size_mid 0.105
_exptl_crystal_size_min 0.102
_refine_diff_density_max 3.630
_refine_diff_density_min -6.381
_refine_diff_density_rms 0.415
_refine_ls_extinction_coef 0.0028(14)
_refine_ls_extinction_expression Fc^*^=kFc[1+0.001xFc^2^\l^3^/sin(2\q)]^-1/4^
_refine_ls_extinction_method SHELXL
_refine_ls_goodness_of_fit_ref 1.332
_refine_ls_hydrogen_treatment constr
_refine_ls_matrix_type full
_refine_ls_number_parameters 64
_refine_ls_number_reflns 1072
_refine_ls_number_restraints 18
_refine_ls_restrained_S_all 1.330
_refine_ls_R_factor_all 0.1254
_refine_ls_R_factor_gt 0.1001
_refine_ls_shift/su_max 0.000
_refine_ls_shift/su_mean 0.000
_refine_ls_structure_factor_coef Fsqd
_refine_ls_weighting_details 'w=1/[\s^2^(Fo^2^)+(0.2000P)^2^] where P=(Fo^2^+2Fc^2^)/3'
_refine_ls_weighting_scheme calc
_refine_ls_wR_factor_gt 0.3114
_refine_ls_wR_factor_ref 0.3381
_reflns_Friedel_coverage 0.000
_reflns_number_gt 748
_reflns_number_total 1072
_reflns_threshold_expression 'I > 2\s(I)'
_cod_data_source_file ja6b07901_si_002.cif
_cod_data_source_block CPM-430
_cod_original_cell_volume 3076(2)
_cod_database_code 4130915
_shelx_space_group_comment
;
The symmetry employed for this shelxl refinement is uniquely defined
by the following loop, which should always be used as a source of
symmetry information in preference to the above space-group names.
They are only intended as comments.
;
_platon_squeeze_void_probe_radius 1.20
_shelxl_version_number 2014/6

loop_
_space_group_symop_operation_xyz
'x, y, z'
'-y, x-y, z'
'-x+y, -x, z'
'-x, -y, z+1/2'
'y, -x+y, z+1/2'
'x-y, x, z+1/2'
'y, x, -z'
'x-y, -y, -z'
'-x, -x+y, -z'
'-y, -x, -z+1/2'
'-x+y, y, -z+1/2'
'x, x-y, -z+1/2'
'-x, -y, -z'
'y, -x+y, -z'
'x-y, x, -z'
'x, y, -z-1/2'
'-y, x-y, -z-1/2'
'-x+y, -x, -z-1/2'
'-y, -x, z'
'-x+y, y, z'
'x, x-y, z'
'y, x, z-1/2'
'x-y, -y, z-1/2'
'-x, -x+y, z-1/2'

loop_
_atom_site_label
_atom_site_type_symbol
_atom_site_fract_x
_atom_site_fract_y
_atom_site_fract_z
_atom_site_U_iso_or_equiv
_atom_site_adp_type
_atom_site_occupancy
_atom_site_site_symmetry_order
_atom_site_calc_flag
_atom_site_refinement_flags_posn
_atom_site_refinement_flags_adp
_atom_site_refinement_flags_occupancy
In1 In 0.24877(7) 0.49754(14) 0.2500 0.0143(9) Uani 1 4 d S T P
In2 In 0.0000 0.0000 0.1339(2) 0.0734(15) Uani 1 6 d S T P
O1 O 0.3333 0.6667 0.2500 0.035(9) Uani 1 12 d S T P
O3 O -0.0877(5) -0.1754(10) 0.0682(8) 0.082(7) Uani 0.53(6) 2 d S T P
Cl1 Cl -0.0877(5) -0.1754(10) 0.0682(8) 0.082(7) Uani 0.47(6) 2 d S T P
N1 N 0.1583(9) 0.3166(19) 0.2500 0.017(4) Uani 1 4 d S TU P
N2 N 0.0742(11) 0.148(2) 0.2133(13) 0.074(8) Uani 1 2 d S T P
O2 O 0.3489(9) 0.4879(9) 0.3363(5) 0.036(3) Uani 1 1 d . . .
C1 C 0.4414(9) 0.5586(9) 0.3624(10) 0.028(5) Uani 1 2 d S T P
C2 C 0.4727(9) 0.5273(9) 0.4328(11) 0.034(5) Uani 1 2 d S TU P
C3 C 0.3966(15) 0.4254(15) 0.4661(10) 0.054(5) Uani 1 1 d . U .
H3A H 0.3287 0.3777 0.4442 0.065 Uiso 1 1 calc R U .
C4 C 0.1243(11) 0.249(2) 0.198(2) 0.086(13) Uani 1 2 d S T P
H4B H 0.1365 0.2729 0.1504 0.104 Uiso 1 2 calc R U P

loop_
_atom_site_aniso_label
_atom_site_aniso_U_11
_atom_site_aniso_U_22
_atom_site_aniso_U_33
_atom_site_aniso_U_23
_atom_site_aniso_U_13
_atom_site_aniso_U_12
In1 0.0184(10) 0.0160(12) 0.0077(11) 0.000 0.000 0.0080(6)
In2 0.073(2) 0.073(2) 0.073(3) 0.000 0.000 0.0367(10)
O1 0.048(14) 0.048(14) 0.009(15) 0.000 0.000 0.024(7)
O3 0.093(9) 0.066(9) 0.079(10) -0.008(6) -0.004(3) 0.033(5)
Cl1 0.093(9) 0.066(9) 0.079(10) -0.008(6) -0.004(3) 0.033(5)
N1 0.019(6) 0.025(8) 0.010(7) 0.000 0.000 0.012(4)
N2 0.077(14) 0.068(17) 0.073(18) -0.008(13) -0.004(7) 0.034(9)
O2 0.036(6) 0.034(6) 0.025(5) 0.006(4) -0.019(5) 0.008(5)
C1 0.041(10) 0.041(10) 0.009(9) 0.005(4) -0.005(4) 0.024(11)
C2 0.034(6) 0.034(6) 0.025(8) 0.011(4) -0.011(4) 0.011(6)
C3 0.049(8) 0.053(8) 0.048(8) 0.013(6) -0.025(6) 0.016(6)
C4 0.063(17) 0.034(17) 0.15(4) 0.041(19) 0.020(10) 0.017(8)

loop_
_atom_type_symbol
_atom_type_description
_atom_type_scat_dispersion_real
_atom_type_scat_dispersion_imag
_atom_type_scat_source
C C 0.0033 0.0016 'International Tables Vol C Tables 4.2.6.8 and 6.1.1.4'
H H 0.0000 0.0000 'International Tables Vol C Tables 4.2.6.8 and 6.1.1.4'
N N 0.0061 0.0033 'International Tables Vol C Tables 4.2.6.8 and 6.1.1.4'
O O 0.0106 0.0060 'International Tables Vol C Tables 4.2.6.8 and 6.1.1.4'
In In -0.7276 1.3100 'International Tables Vol C Tables 4.2.6.8 and 6.1.1.4'
Cl Cl 0.1484 0.1585 'International Tables Vol C Tables 4.2.6.8 and 6.1.1.4'

loop_
_geom_angle_atom_site_label_1
_geom_angle_atom_site_label_2
_geom_angle_atom_site_label_3
_geom_angle
_geom_angle_site_symmetry_1
_geom_angle_site_symmetry_3
O1 In1 O2 93.1(3) . .
O1 In1 O2 93.1(3) . 11
O2 In1 O2 173.8(6) . 11
O1 In1 O2 93.1(3) . 20
O2 In1 O2 84.7(6) . 20
O2 In1 O2 95.0(6) 11 20
O1 In1 O2 93.1(3) . 16_556
O2 In1 O2 95.0(6) . 16_556
O2 In1 O2 84.7(6) 11 16_556
O2 In1 O2 173.8(6) 20 16_556
O1 In1 N1 180.00(10) . .
O2 In1 N1 86.9(3) . .
O2 In1 N1 86.9(3) 11 .
O2 In1 N1 86.9(3) 20 .
O2 In1 N1 86.9(3) 16_556 .
N2 In2 N2 84.0(10) . 3
N2 In2 N2 84.0(10) . 2
N2 In2 N2 84.0(10) 3 2
N2 In2 Cl1 89.0(5) . 3
N2 In2 Cl1 170.5(7) 3 3
N2 In2 Cl1 89.0(5) 2 3
N2 In2 O3 89.0(5) . 2
N2 In2 O3 89.0(5) 3 2
N2 In2 O3 170.5(7) 2 2
Cl1 In2 O3 97.3 3 2
N2 In2 O3 89.0(5) . 3
N2 In2 O3 170.5(7) 3 3
N2 In2 O3 89.0(5) 2 3
Cl1 In2 O3 0.0 3 3
O3 In2 O3 97.3(5) 2 3
N2 In2 Cl1 89.0(5) . 2
N2 In2 Cl1 89.0(5) 3 2
N2 In2 Cl1 170.5(7) 2 2
Cl1 In2 Cl1 97.3(5) 3 2
O3 In2 Cl1 0.0(6) 2 2
O3 In2 Cl1 97.3(5) 3 2
N2 In2 O3 170.5(7) . .
N2 In2 O3 89.0(5) 3 .
N2 In2 O3 89.0(5) 2 .
Cl1 In2 O3 97.3 3 .
O3 In2 O3 97.3(5) 2 .
O3 In2 O3 97.3(5) 3 .
Cl1 In2 O3 97.3 2 .
In1 O1 In1 120.0 3_565 .
In1 O1 In1 120.001(1) 3_565 2_665
In1 O1 In1 120.0 . 2_665
C4 N1 C4 99(4) . 16_556
C4 N1 In1 130.5(17) . .
C4 N1 In1 130.5(17) 16_556 .
C4 N2 N2 103(2) . 16_556
C4 N2 In2 128(3) . .
N2 N2 In2 129.4(7) 16_556 .
C1 O2 In1 132.1(10) . .
O2 C1 O2 128.3(16) . 19_665
O2 C1 C2 115.8(8) . .
O2 C1 C2 115.8(8) 19_665 .
C3 C2 C3 121.7(19) 19_665 .
C3 C2 C1 119.1(9) 19_665 .
C3 C2 C1 119.1(9) . .
C2 C3 C3 119.1(9) . 7_556
N2 C4 N1 118(4) . .
N2 C4 C4 77(2) . 16_556
N1 C4 C4 40.5(18) . 16_556

loop_
_geom_bond_atom_site_label_1
_geom_bond_atom_site_label_2
_geom_bond_distance
_geom_bond_site_symmetry_2
In1 O1 2.0320(17) .
In1 O2 2.161(9) .
In1 O2 2.161(9) 11
In1 O2 2.161(9) 20
In1 O2 2.161(9) 16_556
In1 N1 2.17(2) .
In2 N2 2.31(3) .
In2 N2 2.31(3) 3
In2 N2 2.31(3) 2
In2 Cl1 2.431(13) 3
In2 O3 2.431(13) 2
In2 O3 2.431(13) 3
In2 Cl1 2.431(13) 2
In2 O3 2.431(13) .
O1 In1 2.0319(17) 3_565
O1 In1 2.0320(18) 2_665
N1 C4 1.26(4) .
N1 C4 1.26(4) 16_556
N2 C4 1.24(3) .
N2 N2 1.36(5) 16_556
O2 C1 1.258(12) .
C1 O2 1.258(12) 19_665
C1 C2 1.50(2) .
C2 C3 1.41(2) 19_665
C2 C3 1.41(2) .
C3 C3 1.43(3) 7_556
C4 C4 1.91(9) 16_556

loop_
_platon_squeeze_void_nr
_platon_squeeze_void_average_x
_platon_squeeze_void_average_y
_platon_squeeze_void_average_z
_platon_squeeze_void_volume
_platon_squeeze_void_count_electrons
_platon_squeeze_void_content
1 0.333 0.667 0.750 572 -15 ' '
2 0.667 0.333 0.250 572 -15 ' '
